data_9011870
loop_
_publ_author_name
'Yamnova, N. A.'
'Simonov, M. A.'
'Belov, N. V.'

_publ_section_title
;
 Refined crystal structure of solongoite Ca2[B3O4(OH)4]Cl
;
_journal_name_full 'Soviet Physics Crystallography'
_journal_page_first 356
_journal_page_last 357
_journal_volume 22
_journal_year 1977
_chemical_formula_sum 'B3 Ca2 Cl H4 O8'
_chemical_name_mineral Solongoite
_space_group_IT_number 14
_symmetry_space_group_name_Hall '-P 2bc'
_symmetry_space_group_name_H-M 'P 1 1 21/b'
_cell_angle_alpha 90
_cell_angle_beta 90
_cell_angle_gamma 86.14
_cell_formula_units_Z 4
_cell_length_a 7.975
_cell_length_b 12.571
_cell_length_c 7.237
_cell_volume 723.890
_database_code_amcsd 0015575
_exptl_crystal_density_diffrn 2.570
_cod_original_formula_sum 'Ca2 B3 O8 H4 Cl'
_cod_database_code 9011870

loop_
_space_group_symop_operation_xyz
x,y,z
x,1/2+y,1/2-z
-x,1/2-y,1/2+z
-x,-y,-z

loop_
_atom_site_aniso_label
_atom_site_aniso_U_11
_atom_site_aniso_U_22
_atom_site_aniso_U_33
_atom_site_aniso_U_12
_atom_site_aniso_U_13
_atom_site_aniso_U_23
Ca1 0.00963 0.00798 0.01140 0.00051 0.00000 0.00215
Ca2 0.01380 0.00583 0.00760 -0.00013 -0.00177 0.00025
B1 0.01039 0.00443 0.00963 0.00038 -0.00165 -0.00051
B2 0.01076 0.00507 0.00886 0.00000 0.00038 0.00076
B3 0.01000 0.00671 0.00950 0.00076 0.00089 -0.00051
O2 0.01279 0.00456 0.01089 0.00025 0.00101 -0.00038
O5 0.01317 0.00430 0.01076 0.00203 -0.00177 -0.00203
O6 0.01152 0.00456 0.00963 -0.00013 0.00304 -0.00126
O8 0.01406 0.00532 0.01216 0.00051 -0.00367 0.00000
O-h1 0.01330 0.00849 0.00963 0.00013 -0.00228 0.00076
O-h3 0.01039 0.00924 0.01140 -0.00215 0.00317 0.00038
O-h4 0.01748 0.00899 0.00696 0.00063 -0.00051 0.00190
O-h7 0.00887 0.00823 0.01241 -0.00013 0.00000 0.00025
Cl 0.02381 0.01419 0.02153 -0.00393 0.00494 -0.00139

loop_
_atom_site_label
_atom_site_fract_x
_atom_site_fract_y
_atom_site_fract_z
_atom_site_U_iso_or_equiv
_atom_site_type_symbol
_atom_site_attached_hydrogens
Ca1 0.09054 0.23788 0.15660 0.00950 Ca 0
Ca2 0.51673 0.29785 0.35715 0.00861 Ca 0
B1 0.79500 0.39010 -0.00060 0.00773 B 0
B2 0.40020 0.08510 0.22530 0.00798 B 0
B3 0.33000 0.42800 0.08730 0.00811 B 0
O2 0.33740 0.32070 0.07380 0.00899 O 0
O5 0.42740 0.47360 0.22270 0.00861 O 0
O6 0.32360 0.15180 0.37260 0.00823 O 0
O8 0.77530 0.50670 0.02230 0.01001 O 0
O-h1 0.29020 0.09570 0.05670 0.01026 O 0
O-h3 0.55770 0.13270 0.16920 0.00988 O 0
O-h4 0.78120 0.33720 0.18230 0.01077 O 0
O-h7 0.03010 0.13850 0.42640 0.00963 O 0
H1 0.23900 0.05400 0.04200 0.07599 H 0
H2 0.97100 0.10000 0.43100 0.05066 H 0
H3 0.82200 0.35900 0.25800 0.03800 H 0
H4 0.64200 0.10600 0.20300 0.06333 H 0
Cl 0.10060 0.38567 0.43600 0.01900 Cl 0

loop_
_cod_changelog_entry_id
_cod_changelog_entry_author
_cod_changelog_entry_date
_cod_changelog_entry_text
1
;cod-tools version 3.8.0
Id: cif_guess_AMCSD_atom_types 9581 2023-05-17 12:35:41Z saulius
;
2023-05-18T08:44:13+03:00
;Derived atom types and hydrogen counts
from atom names that follow the AMCSD naming convention
(Wat == water, O-H == hydroxyl).
;
2
;cod-tools version 3.10.1
Id: cif_fix_AMCSD_aniso_labels 10200 2024-08-01 14:09:44Z saulius
;
2024-08-02T12:21:44+03:00
;Changed the following '_atom_site_aniso_label' values:
'Oh1' -> 'O-h1'
'Oh3' -> 'O-h3'
'Oh4' -> 'O-h4'
'Oh7' -> 'O-h7'
;

loop_
_cod_related_entry_id
_cod_related_entry_database
_cod_related_entry_code
1 AMCSD 0015575
